data_1541098
loop_
_publ_author_name
'Pavlyuk, V.V.'
'Bel'skii, V.K.'
'Bodak, O.I.'
'Pecharskii, V.K.'

_publ_section_title
;
 The crystalline structure of the Yb8 Li Ge13 compound
;
_journal_name_full
;
Dopovidi Akademii Nauk Ukrains'koi RSR, Seriya B: Geologichni, Khimichni ta 
Biologichni Nauki
;
_journal_page_first 44
_journal_page_last 47
_journal_volume 1987
_journal_year 1987
_chemical_formula_sum 'Ge13 Li Yb8'
_chemical_name_systematic 'Li Yb8 Ge13'
_space_group_IT_number 14
_symmetry_space_group_name_Hall '-P 2ybc'
_symmetry_space_group_name_H-M 'P 1 21/c 1'
_cell_angle_alpha 90
_cell_angle_beta 106.4
_cell_angle_gamma 90
_cell_formula_units_Z 4
_cell_length_a 15.577
_cell_length_b 10.817
_cell_length_c 11.317
_cell_volume 1829.291
_citation_journal_id_ASTM DANND6
_cod_data_source_file Pavlyuk_DANND6_1987_559.cif
_cod_data_source_block Ge13Li1Yb8
_cod_original_formula_sum 'Ge13 Li1 Yb8'
_cod_database_code 1541098

loop_
_symmetry_equiv_pos_as_xyz
x,y,z
-x,y+1/2,-z+1/2
-x,-y,-z
x,-y-1/2,z-1/2

loop_
_atom_site_label
_atom_site_type_symbol
_atom_site_fract_x
_atom_site_fract_y
_atom_site_fract_z
_atom_site_occupancy
_atom_site_U_iso_or_equiv
Ge8 Ge 0.1885 0.1619 0.6519 1 0.0
Ge13 Ge 0.346 0.7214 0.1709 1 0.0
Yb6 Yb 0.1452 0.4581 0.4876 1 0.0
Ge9 Ge 0.4137 0.5385 0.5072 1 0.0
Ge3 Ge 0.0639 0.2607 0.5435 1 0.0
Ge5 Ge 0.0936 0.9993 0.5779 1 0.0
Li1 Li 0.116 0.129 0.425 1 0.0
Yb5 Yb 0.3579 0.3268 0.5634 1 0.0
Ge12 Ge 0.0982 0.6199 0.6309 1 0.0
Ge7 Ge 0.3227 0.8636 0.4793 1 0.0
Yb4 Yb 0.4054 0.4316 0.2707 1 0.0
Yb1 Yb 0.3801 0.6974 0.6459 1 0.0
Yb7 Yb 0.1667 0.6958 0.3906 1 0.0
Ge1 Ge 0.4296 0.8971 0.6856 1 0.0
Ge11 Ge 0.3054 0.494 0.7165 1 0.0
Ge2 Ge 0.1685 0.2992 0.3362 1 0.0
Ge6 Ge 0.0108 0.5386 0.2883 1 0.0
Ge4 Ge 0.253 0.5586 0.2526 1 0.0
Yb3 Yb 0.1186 0.8188 0.6878 1 0.0
Ge10 Ge 0.4493 0.7697 0.3771 1 0.0
Yb2 Yb 0.3715 0.0666 0.5178 1 0.0
Yb8 Yb 0.0947 0.8996 0.3569 1 0.0
